data_7115955
loop_
_publ_author_name
'Xiao-Jing Sang'
'Jian-Sheng Li'
'Lan-Cui Zhang'
'Zai-Ming Zhu'
'Wei-Lin Chen'
'Guang Li'
'Zhong-Min Su'
'En-Bo Wang'

_publ_section_title
;
 Two carboxyethyltin functionalized polyoxometalates for assembly on
 carbon nanotubes as efficient counter electrode materials in
 dye-sensitized solar cells
;
_journal_name_full Chem.Commun.
_journal_page_first 14678
_journal_paper_doi 10.1039/C4cc06211F
_journal_volume 50
_journal_year 2014
_chemical_formula_moiety 'C16 H70 Cu2 Ge2 N30 O72 Sn2 W18,7H2O'
_chemical_formula_sum 'C16 H84 Cu2 Ge2 N30 O79 Sn2 W18'
_chemical_formula_weight 5780.07
_chemical_name_systematic
; 
 ? 
;
_space_group_IT_number 14
_symmetry_cell_setting monoclinic
_symmetry_space_group_name_Hall '-P 2yn'
_symmetry_space_group_name_H-M 'P 1 21/n 1'
_atom_sites_solution_hydrogens geom
_atom_sites_solution_primary direct
_atom_sites_solution_secondary difmap
_audit_creation_method SHELXL-97
_cell_angle_alpha 90.00
_cell_angle_beta 94.009(2)
_cell_angle_gamma 90.00
_cell_formula_units_Z 2
_cell_length_a 12.2645(18)
_cell_length_b 18.000(3)
_cell_length_c 22.276(3)
_cell_measurement_reflns_used 7642
_cell_measurement_temperature 296(2)
_cell_measurement_theta_max 26.32
_cell_measurement_theta_min 1.47
_cell_volume 4905.6(13)
_computing_cell_refinement 'SMART (Bruker, 2005)'
_computing_data_collection 'SMART (Bruker, 2005)'
_computing_data_reduction SAINT
_computing_molecular_graphics 'SHELXTL (Sheldrick, 1997a)'
_computing_publication_material SHELXTL
_computing_structure_refinement 'SHELXL-97 (Sheldrick, 1997b)'
_computing_structure_solution 'SHELXS-97 (Sheldrick, 1997b)'
_diffrn_ambient_temperature 296(2)
_diffrn_measured_fraction_theta_full 1.000
_diffrn_measured_fraction_theta_max 1.000
_diffrn_measurement_device_type 'CCD area detector'
_diffrn_measurement_method 'phi and omega scans'
_diffrn_radiation_monochromator graphite
_diffrn_radiation_source 'fine-focus sealed tube'
_diffrn_radiation_type MoK\a
_diffrn_radiation_wavelength 0.71073
_diffrn_reflns_av_R_equivalents 0.0369
_diffrn_reflns_av_sigmaI/netI 0.0430
_diffrn_reflns_limit_h_max 14
_diffrn_reflns_limit_h_min -14
_diffrn_reflns_limit_k_max 14
_diffrn_reflns_limit_k_min -21
_diffrn_reflns_limit_l_max 26
_diffrn_reflns_limit_l_min -25
_diffrn_reflns_number 24318
_diffrn_reflns_theta_full 25.00
_diffrn_reflns_theta_max 25.00
_diffrn_reflns_theta_min 1.46
_exptl_absorpt_coefficient_mu 22.649
_exptl_absorpt_correction_T_max 0.3855
_exptl_absorpt_correction_T_min 0.2247
_exptl_absorpt_correction_type multi-scan
_exptl_absorpt_process_details '(SADABS; Sheldrick, 2003)'
_exptl_crystal_colour green
_exptl_crystal_density_diffrn 3.913
_exptl_crystal_density_method 'not measured'
_exptl_crystal_description block
_exptl_crystal_F_000 5152
_exptl_crystal_size_max 0.09
_exptl_crystal_size_mid 0.08
_exptl_crystal_size_min 0.05
_refine_diff_density_max 1.886
_refine_diff_density_min -1.555
_refine_diff_density_rms 0.243
_refine_ls_extinction_coef 0.000068(7)
_refine_ls_extinction_expression Fc^*^=kFc[1+0.001xFc^2^\l^3^/sin(2\q)]^-1/4^
_refine_ls_extinction_method SHELXL
_refine_ls_goodness_of_fit_ref 1.035
_refine_ls_hydrogen_treatment constr
_refine_ls_matrix_type full
_refine_ls_number_parameters 667
_refine_ls_number_reflns 8630
_refine_ls_number_restraints 79
_refine_ls_restrained_S_all 1.055
_refine_ls_R_factor_all 0.0405
_refine_ls_R_factor_gt 0.0292
_refine_ls_shift/su_max 0.004
_refine_ls_shift/su_mean 0.000
_refine_ls_structure_factor_coef Fsqd
_refine_ls_weighting_details 'calc w=1/[\s^2^(Fo^2^)+(0.0286P)^2^+22.5002P] where P=(Fo^2^+2Fc^2^)/3'
_refine_ls_weighting_scheme calc
_refine_ls_wR_factor_gt 0.0659
_refine_ls_wR_factor_ref 0.0704
_reflns_number_gt 7194
_reflns_number_total 8630
_reflns_threshold_expression >2sigma(I)
_cod_data_source_file c4cc06211f2.cif
_cod_data_source_block 1
_cod_original_sg_symbol_H-M 'P 21/n'
_cod_database_code 7115955

loop_
_symmetry_equiv_pos_as_xyz
'x, y, z'
'-x+1/2, y+1/2, -z+1/2'
'-x, -y, -z'
'x-1/2, -y-1/2, z-1/2'

loop_
_atom_site_label
_atom_site_type_symbol
_atom_site_fract_x
_atom_site_fract_y
_atom_site_fract_z
_atom_site_U_iso_or_equiv
_atom_site_adp_type
_atom_site_occupancy
_atom_site_symmetry_multiplicity
_atom_site_calc_flag
_atom_site_refinement_flags
W1 W 0.77545(3) 0.72066(2) 0.034455(19) 0.02129(10) Uani 1 1 d .
W2 W 0.70314(3) 0.84233(2) -0.078373(18) 0.01887(10) Uani 1 1 d .
W3 W 0.45807(3) 0.86227(2) 0.204102(17) 0.01979(10) Uani 1 1 d .
W4 W 0.72120(3) 0.91154(2) 0.196445(17) 0.01831(10) Uani 1 1 d .
W5 W 0.29551(3) 0.80560(2) 0.063832(18) 0.01898(10) Uani 1 1 d .
W6 W 0.48214(3) 0.66798(2) 0.044629(19) 0.02216(11) Uani 1 1 d .
W7 W 0.84350(3) 0.90458(2) 0.047336(18) 0.01898(10) Uani 1 1 d .
W8 W 0.40875(3) 0.78800(2) -0.068871(17) 0.01781(10) Uani 1 1 d .
W9 W 0.64899(3) 0.73036(2) 0.181898(18) 0.02076(10) Uani 1 1 d .
Sn1 Sn 0.51326(5) 1.03908(4) 0.13023(3) 0.02316(17) Uani 1 1 d U
Ge1 Ge 0.56706(7) 0.86436(5) 0.06047(4) 0.0136(2) Uani 1 1 d .
Cu1 Cu 0.62456(9) 1.02259(7) -0.00303(5) 0.0177(3) Uani 1 1 d .
O1 O 0.5287(5) 0.9587(4) 0.0487(3) 0.0194(15) Uani 1 1 d .
O2 O 0.2809(5) 0.7858(4) -0.0236(3) 0.0205(15) Uani 1 1 d .
O3 O 0.4382(5) 0.6862(4) -0.0384(3) 0.0218(15) Uani 1 1 d .
O4 O 0.5420(5) 0.6882(4) 0.1249(3) 0.0250(16) Uani 1 1 d .
O5 O 0.5620(5) 0.7935(4) -0.0835(3) 0.0233(16) Uani 1 1 d .
O6 O 0.5309(5) 0.7660(4) 0.2251(3) 0.0216(15) Uani 1 1 d .
O7 O 0.5916(5) 0.8462(4) 0.1378(3) 0.0177(15) Uani 1 1 d .
O8 O 0.8819(5) 0.7942(4) 0.0484(3) 0.0225(16) Uani 1 1 d .
O9 O 0.7627(5) 0.9877(4) 0.0373(3) 0.0233(16) Uani 1 1 d .
O10 O 0.4679(5) 0.8015(3) 0.0321(3) 0.0177(14) Uani 1 1 d .
O11 O 0.8140(5) 0.8941(4) 0.1307(3) 0.0205(15) Uani 1 1 d .
O12 O 0.3052(5) 0.9032(4) 0.0504(3) 0.0218(16) Uani 1 1 d .
O13 O 0.8527(6) 0.6407(4) 0.0309(3) 0.0367(19) Uani 1 1 d .
O14 O 0.3642(5) 0.8121(4) 0.1453(3) 0.0229(16) Uani 1 1 d .
O15 O 0.7437(5) 0.8047(4) 0.2177(3) 0.0202(15) Uani 1 1 d .
O16 O 0.5935(5) 0.9023(4) 0.2432(3) 0.0197(15) Uani 1 1 d .
O17 O 0.7477(5) 0.7243(4) 0.1182(3) 0.0215(15) Uani 1 1 d .
O18 O 0.4308(5) 0.9520(4) 0.1663(3) 0.0204(15) Uani 1 1 d .
O19 O 0.4685(6) 0.5732(4) 0.0468(3) 0.0325(18) Uani 1 1 d .
O20 O 0.4057(5) 0.8917(4) -0.0726(3) 0.0220(16) Uani 1 1 d .
O21 O 0.6855(5) 0.8417(4) 0.0253(3) 0.0183(15) Uani 1 1 d .
O22 O 0.6878(6) 0.6540(4) 0.2242(3) 0.0320(18) Uani 1 1 d .
O23 O 0.6298(5) 0.6813(4) 0.0227(3) 0.0227(16) Uani 1 1 d .
O24 O 0.7632(5) 0.7460(4) -0.0497(3) 0.0238(16) Uani 1 1 d .
O25 O 0.7425(6) 0.8358(4) -0.1510(3) 0.0293(17) Uani 1 1 d .
O26 O 0.3434(5) 0.6980(4) 0.0672(3) 0.0239(16) Uani 1 1 d .
O27 O 0.1614(5) 0.7913(4) 0.0802(3) 0.0289(17) Uani 1 1 d .
O28 O 0.8123(5) 0.9495(4) 0.2499(3) 0.0262(17) Uani 1 1 d .
O29 O 0.3495(6) 0.7608(4) -0.1373(3) 0.0271(17) Uani 1 1 d .
O30 O 0.6278(5) 0.9328(4) -0.0785(3) 0.0237(16) Uani 1 1 d .
O31 O 0.6603(5) 0.9930(4) 0.1581(3) 0.0197(15) Uani 1 1 d .
O32 O 0.9762(5) 0.9365(4) 0.0545(3) 0.0282(17) Uani 1 1 d .
O33 O 0.3759(5) 0.8660(4) 0.2639(3) 0.0261(17) Uani 1 1 d .
O34 O 0.8314(5) 0.8868(4) -0.0413(3) 0.0217(16) Uani 1 1 d .
O35 O 0.3731(12) 1.0853(9) 0.3055(6) 0.122(4) Uani 1 1 d DU
O36 O 0.5165(12) 1.0568(10) 0.3673(6) 0.140(4) Uani 1 1 d DU
N1 N 0.1529(7) 0.7979(6) 0.2266(5) 0.044(3) Uani 1 1 d .
H1A H 0.1903 0.7907 0.1959 0.052 Uiso 1 1 calc R
H1B H 0.1855 0.8091 0.2609 0.052 Uiso 1 1 calc R
N2 N -0.0041(8) 0.7751(6) 0.1695(4) 0.046(3) Uani 1 1 d .
H2A H -0.0738 0.7696 0.1657 0.056 Uiso 1 1 calc R
H2B H 0.0341 0.7695 0.1389 0.056 Uiso 1 1 calc R
N3 N -0.0149(8) 0.8006(6) 0.2688(5) 0.044(3) Uani 1 1 d .
H3A H -0.0847 0.7952 0.2653 0.053 Uiso 1 1 calc R
H3B H 0.0173 0.8118 0.3031 0.053 Uiso 1 1 calc R
N4 N 0.7432(10) 0.5351(6) 0.1336(5) 0.064(4) Uani 1 1 d .
H4A H 0.7306 0.5335 0.1711 0.077 Uiso 1 1 calc R
H4B H 0.7857 0.5687 0.1208 0.077 Uiso 1 1 calc R
N5 N 0.6294(11) 0.4327(6) 0.1169(5) 0.066(4) Uani 1 1 d .
H5A H 0.6155 0.4299 0.1541 0.079 Uiso 1 1 calc R
H5B H 0.6004 0.4014 0.0913 0.079 Uiso 1 1 calc R
N6 N 0.7159(12) 0.4933(9) 0.0347(7) 0.097(5) Uani 1 1 d .
H6A H 0.7558 0.5281 0.0215 0.116 Uiso 1 1 calc R
H6B H 0.6858 0.4612 0.0102 0.116 Uiso 1 1 calc R
N7 N 0.6674(7) 0.6111(6) 0.3484(4) 0.037(2) Uani 1 1 d .
H7A H 0.7176 0.5889 0.3705 0.045 Uiso 1 1 calc R
H7B H 0.6804 0.6259 0.3129 0.045 Uiso 1 1 calc R
N8 N 0.4925(7) 0.6560(6) 0.3343(5) 0.044(3) Uani 1 1 d .
H8A H 0.4289 0.6628 0.3474 0.053 Uiso 1 1 calc R
H8B H 0.5057 0.6707 0.2988 0.053 Uiso 1 1 calc R
N9 N 0.5519(8) 0.5997(6) 0.4234(4) 0.045(3) Uani 1 1 d .
H9A H 0.6026 0.5775 0.4452 0.054 Uiso 1 1 calc R
H9B H 0.4890 0.6069 0.4373 0.054 Uiso 1 1 calc R
N10 N 0.8304(8) 1.0319(6) -0.1342(4) 0.046(3) Uani 1 1 d .
H10A H 0.8758 1.0454 -0.1051 0.056 Uiso 1 1 calc R
H10B H 0.7624 1.0262 -0.1282 0.056 Uiso 1 1 calc R
N11 N 0.7940(9) 1.0012(7) -0.2329(5) 0.061(3) Uani 1 1 d .
H11A H 0.7257 0.9965 -0.2271 0.073 Uiso 1 1 calc R
H11B H 0.8167 0.9935 -0.2680 0.073 Uiso 1 1 calc R
N12 N 0.9695(7) 1.0290(6) -0.1970(4) 0.042(3) Uani 1 1 d .
H12A H 1.0153 1.0424 -0.1680 0.051 Uiso 1 1 calc R
H12B H 0.9917 1.0212 -0.2323 0.051 Uiso 1 1 calc R
N13 N 0.5650(9) 0.7801(7) 0.4557(4) 0.054(3) Uani 1 1 d .
H13A H 0.6307 0.7663 0.4661 0.065 Uiso 1 1 calc R
H13B H 0.5139 0.7730 0.4796 0.065 Uiso 1 1 calc R
N14 N 0.6214(8) 0.8230(6) 0.3663(4) 0.046(3) Uani 1 1 d .
H14A H 0.6872 0.8093 0.3767 0.056 Uiso 1 1 calc R
H14B H 0.6067 0.8440 0.3320 0.056 Uiso 1 1 calc R
N15 N 0.4393(8) 0.8332(7) 0.3881(5) 0.062(4) Uani 1 1 d .
H15A H 0.3891 0.8258 0.4125 0.074 Uiso 1 1 calc R
H15B H 0.4233 0.8542 0.3539 0.074 Uiso 1 1 calc R
C1 C 0.5016(12) 1.1112(9) 0.2066(6) 0.059(3) Uani 1 1 d U
H1C H 0.5371 1.1578 0.1982 0.070 Uiso 1 1 calc R
H1D H 0.4249 1.1219 0.2107 0.070 Uiso 1 1 calc R
C2 C 0.5508(12) 1.0820(9) 0.2668(6) 0.061(3) Uani 1 1 d DU
H2C H 0.5846 1.0343 0.2601 0.073 Uiso 1 1 calc R
H2D H 0.6080 1.1159 0.2818 0.073 Uiso 1 1 calc R
C3 C 0.4720(16) 1.0731(9) 0.3135(8) 0.085(3) Uani 1 1 d DU
C4 C 0.0432(9) 0.7918(6) 0.2211(5) 0.030(3) Uani 1 1 d .
C5 C 0.6996(13) 0.4887(9) 0.0977(7) 0.066(4) Uani 1 1 d .
C6 C 0.5703(8) 0.6227(6) 0.3690(5) 0.028(3) Uani 1 1 d .
C7 C 0.8645(9) 1.0203(6) -0.1874(5) 0.030(3) Uani 1 1 d .
C8 C 0.5426(10) 0.8120(7) 0.4033(6) 0.044(3) Uani 1 1 d .
O1W O 0.3436(11) 0.6563(7) 0.2074(7) 0.108(4) Uani 1 1 d .
O2W O 0.6420(11) 0.6416(7) -0.1360(5) 0.100(4) Uani 1 1 d .
O3W O 0.4551(12) 0.5283(9) 0.1743(7) 0.131(5) Uiso 1 1 d .
O4W O 0.330(3) 1.0888(19) 0.4304(14) 0.135(11) Uiso 0.50 1 d P

loop_
_atom_site_aniso_label
_atom_site_aniso_U_11
_atom_site_aniso_U_22
_atom_site_aniso_U_33
_atom_site_aniso_U_23
_atom_site_aniso_U_13
_atom_site_aniso_U_12
W1 0.0234(2) 0.0194(2) 0.0213(2) 0.00053(18) 0.00316(17) 0.00517(18)
W2 0.0187(2) 0.0210(2) 0.0173(2) -0.00032(18) 0.00378(16) 0.00284(17)
W3 0.0186(2) 0.0262(2) 0.0149(2) 0.00183(18) 0.00357(16) -0.00117(17)
W4 0.0169(2) 0.0224(2) 0.0154(2) -0.00037(18) -0.00017(16) -0.00096(17)
W5 0.0175(2) 0.0206(2) 0.0191(2) 0.00015(18) 0.00278(16) -0.00322(17)
W6 0.0266(2) 0.0160(2) 0.0234(2) 0.00020(18) -0.00110(17) -0.00143(17)
W7 0.0160(2) 0.0216(2) 0.0195(2) -0.00002(18) 0.00256(16) 0.00083(17)
W8 0.0196(2) 0.0174(2) 0.0163(2) -0.00221(17) 0.00100(16) -0.00138(16)
W9 0.0230(2) 0.0209(2) 0.0184(2) 0.00402(18) 0.00085(17) -0.00009(17)
Sn1 0.0216(4) 0.0241(4) 0.0238(4) 0.0024(3) 0.0020(3) 0.0002(3)
Ge1 0.0148(5) 0.0141(5) 0.0119(5) -0.0001(4) 0.0012(4) -0.0001(4)
Cu1 0.0169(6) 0.0189(6) 0.0174(6) 0.0020(5) 0.0021(5) 0.0003(5)
O1 0.020(3) 0.014(4) 0.024(4) 0.003(3) 0.001(3) 0.001(3)
O2 0.015(3) 0.024(4) 0.023(4) -0.002(3) 0.002(3) -0.005(3)
O3 0.026(4) 0.018(4) 0.021(4) -0.004(3) -0.002(3) 0.000(3)
O4 0.028(4) 0.025(4) 0.022(4) 0.003(3) 0.000(3) -0.004(3)
O5 0.026(4) 0.022(4) 0.022(4) 0.002(3) 0.003(3) 0.003(3)
O6 0.019(3) 0.028(4) 0.018(4) 0.004(3) 0.004(3) -0.002(3)
O7 0.018(3) 0.024(4) 0.011(3) 0.002(3) -0.002(3) -0.005(3)
O8 0.015(3) 0.025(4) 0.027(4) -0.004(3) 0.001(3) 0.003(3)
O9 0.021(3) 0.023(4) 0.026(4) 0.001(3) 0.001(3) 0.003(3)
O10 0.022(3) 0.012(3) 0.019(3) 0.000(3) 0.003(3) 0.001(3)
O11 0.019(3) 0.021(4) 0.022(4) -0.007(3) 0.002(3) -0.001(3)
O12 0.020(3) 0.031(4) 0.014(3) -0.001(3) 0.003(3) 0.002(3)
O13 0.045(5) 0.025(4) 0.040(5) 0.008(4) 0.002(4) 0.011(4)
O14 0.021(3) 0.024(4) 0.024(4) -0.003(3) 0.003(3) -0.002(3)
O15 0.018(3) 0.022(4) 0.021(4) 0.001(3) 0.000(3) 0.001(3)
O16 0.023(3) 0.026(4) 0.011(3) 0.001(3) 0.004(3) 0.001(3)
O17 0.024(4) 0.021(4) 0.020(4) 0.001(3) 0.003(3) 0.000(3)
O18 0.018(3) 0.026(4) 0.018(4) 0.002(3) 0.005(3) -0.002(3)
O19 0.041(4) 0.022(4) 0.034(4) 0.002(4) -0.004(4) -0.007(4)
O20 0.024(4) 0.026(4) 0.016(3) 0.003(3) 0.003(3) -0.001(3)
O21 0.015(3) 0.018(4) 0.022(4) -0.004(3) 0.005(3) 0.004(3)
O22 0.037(4) 0.033(5) 0.025(4) 0.007(4) 0.003(3) 0.002(4)
O23 0.026(4) 0.017(4) 0.025(4) 0.003(3) 0.003(3) 0.001(3)
O24 0.025(4) 0.023(4) 0.024(4) -0.002(3) 0.004(3) 0.003(3)
O25 0.029(4) 0.038(5) 0.021(4) 0.005(4) 0.005(3) 0.004(4)
O26 0.019(3) 0.019(4) 0.033(4) 0.004(3) 0.001(3) -0.006(3)
O27 0.022(4) 0.037(5) 0.028(4) 0.000(4) 0.004(3) -0.006(3)
O28 0.020(4) 0.036(5) 0.022(4) -0.002(4) -0.001(3) -0.005(3)
O29 0.030(4) 0.026(4) 0.026(4) -0.002(3) 0.000(3) -0.005(3)
O30 0.022(4) 0.023(4) 0.025(4) 0.010(3) -0.005(3) 0.003(3)
O31 0.021(3) 0.020(4) 0.018(4) 0.000(3) 0.003(3) 0.003(3)
O32 0.019(4) 0.035(4) 0.030(4) 0.003(4) 0.002(3) 0.000(3)
O33 0.025(4) 0.041(5) 0.012(3) 0.006(3) 0.001(3) 0.000(3)
O34 0.020(3) 0.029(4) 0.017(3) 0.000(3) 0.004(3) -0.002(3)
O35 0.102(6) 0.167(7) 0.096(6) 0.001(6) 0.009(6) -0.026(6)
O36 0.131(8) 0.201(10) 0.086(8) 0.018(8) -0.007(7) -0.030(8)
N1 0.023(5) 0.063(8) 0.045(6) -0.008(6) 0.003(4) 0.004(5)
N2 0.041(6) 0.064(8) 0.034(6) 0.008(6) 0.004(5) 0.011(6)
N3 0.042(6) 0.048(7) 0.044(6) 0.002(6) 0.017(5) 0.003(5)
N4 0.107(10) 0.048(7) 0.036(7) -0.013(6) -0.007(6) -0.039(7)
N5 0.112(11) 0.038(7) 0.048(7) -0.018(6) 0.009(7) -0.021(7)
N6 0.110(12) 0.091(12) 0.088(12) 0.004(10) -0.005(9) -0.039(10)
N7 0.025(5) 0.053(7) 0.036(6) 0.009(5) 0.016(4) 0.008(5)
N8 0.028(5) 0.051(7) 0.054(7) 0.008(6) 0.002(5) 0.014(5)
N9 0.047(6) 0.049(7) 0.042(6) 0.013(5) 0.027(5) 0.013(5)
N10 0.041(6) 0.061(8) 0.039(6) -0.018(6) 0.010(5) -0.003(5)
N11 0.046(7) 0.089(10) 0.045(7) -0.015(7) -0.012(5) -0.004(7)
N12 0.027(5) 0.060(7) 0.042(6) 0.008(6) 0.016(5) 0.004(5)
N13 0.048(7) 0.084(9) 0.031(6) 0.016(6) 0.004(5) 0.026(6)
N14 0.035(6) 0.068(8) 0.037(6) 0.016(6) 0.003(5) 0.002(5)
N15 0.039(6) 0.107(11) 0.040(6) 0.023(7) 0.011(5) 0.029(7)
C1 0.061(5) 0.076(6) 0.039(5) -0.002(5) 0.009(5) 0.001(5)
C2 0.061(5) 0.079(6) 0.042(5) -0.002(5) 0.007(5) -0.004(5)
C3 0.081(7) 0.120(7) 0.055(6) 0.007(6) 0.001(6) -0.007(7)
C4 0.029(6) 0.031(6) 0.030(6) 0.011(5) 0.009(5) 0.005(5)
C5 0.076(11) 0.060(11) 0.061(11) 0.021(9) 0.002(9) 0.009(9)
C6 0.028(6) 0.020(6) 0.038(7) -0.002(5) 0.008(5) -0.004(5)
C7 0.034(6) 0.019(6) 0.038(7) 0.006(5) 0.000(5) -0.007(5)
C8 0.046(7) 0.051(8) 0.034(7) 0.009(7) 0.001(6) 0.018(7)
O1W 0.117(10) 0.081(9) 0.131(11) 0.025(9) 0.031(9) -0.012(8)
O2W 0.132(11) 0.072(8) 0.090(9) -0.033(7) -0.037(8) 0.010(8)

loop_
_atom_type_symbol
_atom_type_description
_atom_type_scat_dispersion_real
_atom_type_scat_dispersion_imag
_atom_type_scat_source
C C 0.0033 0.0016 'International Tables Vol C Tables 4.2.6.8 and 6.1.1.4'
H H 0.0000 0.0000 'International Tables Vol C Tables 4.2.6.8 and 6.1.1.4'
N N 0.0061 0.0033 'International Tables Vol C Tables 4.2.6.8 and 6.1.1.4'
O O 0.0106 0.0060 'International Tables Vol C Tables 4.2.6.8 and 6.1.1.4'
Cu Cu 0.3201 1.2651 'International Tables Vol C Tables 4.2.6.8 and 6.1.1.4'
Ge Ge 0.1547 1.8001 'International Tables Vol C Tables 4.2.6.8 and 6.1.1.4'
W W -0.8490 6.8722 'International Tables Vol C Tables 4.2.6.8 and 6.1.1.4'
Sn Sn -0.6537 1.4246 'International Tables Vol C Tables 4.2.6.8 and 6.1.1.4'

loop_
_geom_angle_atom_site_label_1
_geom_angle_atom_site_label_2
_geom_angle_atom_site_label_3
_geom_angle
_geom_angle_site_symmetry_1
_geom_angle_site_symmetry_3
O13 W1 O8 102.6(3) . .
O13 W1 O17 102.0(3) . .
O8 W1 O17 89.0(3) . .
O13 W1 O23 101.2(3) . .
O8 W1 O23 156.2(3) . .
O17 W1 O23 85.4(3) . .
O13 W1 O24 99.2(3) . .
O8 W1 O24 90.0(3) . .
O17 W1 O24 158.5(3) . .
O23 W1 O24 86.9(3) . .
O13 W1 O21 169.9(3) . .
O8 W1 O21 71.8(2) . .
O17 W1 O21 86.6(2) . .
O23 W1 O21 84.7(2) . .
O24 W1 O21 72.8(2) . .
O25 W2 O30 103.2(3) . .
O25 W2 O34 99.1(3) . .
O30 W2 O34 91.6(3) . .
O25 W2 O5 102.8(3) . .
O30 W2 O5 87.4(3) . .
O34 W2 O5 157.7(3) . .
O25 W2 O24 97.0(3) . .
O30 W2 O24 159.7(3) . .
O34 W2 O24 87.2(3) . .
O5 W2 O24 86.1(3) . .
O25 W2 O21 168.3(3) . .
O30 W2 O21 85.7(3) . .
O34 W2 O21 72.7(2) . .
O5 W2 O21 84.9(2) . .
O24 W2 O21 74.6(2) . .
O33 W3 O18 102.8(3) . .
O33 W3 O14 101.0(3) . .
O18 W3 O14 91.1(3) . .
O33 W3 O16 99.5(3) . .
O18 W3 O16 90.1(3) . .
O14 W3 O16 158.6(3) . .
O33 W3 O6 97.4(3) . .
O18 W3 O6 159.2(3) . .
O14 W3 O6 89.3(3) . .
O16 W3 O6 82.1(3) . .
O33 W3 O7 168.8(3) . .
O18 W3 O7 86.0(3) . .
O14 W3 O7 85.5(2) . .
O16 W3 O7 73.2(2) . .
O6 W3 O7 73.3(2) . .
O28 W4 O31 103.3(3) . .
O28 W4 O11 101.5(3) . .
O31 W4 O11 91.1(3) . .
O28 W4 O16 99.9(3) . .
O31 W4 O16 90.0(3) . .
O11 W4 O16 157.7(3) . .
O28 W4 O15 98.4(3) . .
O31 W4 O15 158.2(3) . .
O11 W4 O15 86.8(3) . .
O16 W4 O15 83.9(3) . .
O28 W4 O7 169.9(3) . .
O31 W4 O7 84.4(3) . .
O11 W4 O7 84.7(2) . .
O16 W4 O7 73.2(2) . .
O15 W4 O7 73.8(2) . .
O27 W5 O12 104.9(3) . .
O27 W5 O14 99.7(3) . .
O12 W5 O14 93.9(3) . .
O27 W5 O2 99.1(3) . .
O12 W5 O2 90.9(3) . .
O14 W5 O2 158.7(3) . .
O27 W5 O26 97.3(3) . .
O12 W5 O26 157.6(3) . .
O14 W5 O26 85.3(3) . .
O2 W5 O26 82.5(3) . .
O27 W5 O10 168.1(3) . .
O12 W5 O10 84.6(3) . .
O14 W5 O10 86.6(2) . .
O2 W5 O10 73.2(2) . .
O26 W5 O10 73.0(2) . .
O19 W6 O26 100.7(3) . .
O19 W6 O3 100.2(3) . .
O26 W6 O3 90.6(3) . .
O19 W6 O4 101.1(3) . .
O26 W6 O4 89.5(3) . .
O3 W6 O4 158.3(3) . .
O19 W6 O23 103.1(3) . .
O26 W6 O23 156.2(3) . .
O3 W6 O23 86.5(3) . .
O4 W6 O23 84.7(3) . .
O19 W6 O10 169.4(3) . .
O26 W6 O10 71.8(2) . .
O3 W6 O10 72.9(2) . .
O4 W6 O10 86.5(3) . .
O23 W6 O10 84.8(2) . .
O32 W7 O9 104.0(3) . .
O32 W7 O11 100.5(3) . .
O9 W7 O11 93.6(3) . .
O32 W7 O34 98.6(3) . .
O9 W7 O34 90.5(3) . .
O11 W7 O34 158.8(3) . .
O32 W7 O8 96.2(3) . .
O9 W7 O8 159.2(3) . .
O11 W7 O8 87.3(3) . .
O34 W7 O8 81.7(3) . .
O32 W7 O21 166.9(3) . .
O9 W7 O21 86.2(3) . .
O11 W7 O21 86.8(2) . .
O34 W7 O21 72.7(2) . .
O8 W7 O21 73.1(2) . .
O29 W8 O20 103.9(3) . .
O29 W8 O2 98.6(3) . .
O20 W8 O2 91.7(3) . .
O29 W8 O5 102.8(3) . .
O20 W8 O5 87.6(3) . .
O2 W8 O5 158.1(3) . .
O29 W8 O3 95.6(3) . .
O20 W8 O3 160.5(3) . .
O2 W8 O3 86.4(3) . .
O5 W8 O3 87.1(3) . .
O29 W8 O10 166.8(3) . .
O20 W8 O10 86.7(2) . .
O2 W8 O10 72.9(2) . .
O5 W8 O10 85.2(2) . .
O3 W8 O10 74.2(2) . .
O22 W9 O6 100.6(3) . .
O22 W9 O15 101.3(3) . .
O6 W9 O15 90.8(3) . .
O22 W9 O4 101.3(3) . .
O6 W9 O4 87.6(3) . .
O15 W9 O4 157.2(3) . .
O22 W9 O17 101.2(3) . .
O6 W9 O17 158.1(3) . .
O15 W9 O17 87.3(3) . .
O4 W9 O17 85.8(3) . .
O22 W9 O7 171.0(3) . .
O6 W9 O7 72.6(2) . .
O15 W9 O7 73.4(2) . .
O4 W9 O7 84.5(3) . .
O17 W9 O7 85.9(2) . .
O31 Sn1 O18 91.1(3) . .
O31 Sn1 O30 162.4(3) . 3_675
O18 Sn1 O30 89.4(3) . 3_675
O31 Sn1 O20 88.9(3) . 3_675
O18 Sn1 O20 164.0(3) . 3_675
O30 Sn1 O20 85.8(3) 3_675 3_675
O31 Sn1 C1 96.4(4) . .
O18 Sn1 C1 95.1(4) . .
O30 Sn1 C1 101.1(4) 3_675 .
O20 Sn1 C1 100.8(5) 3_675 .
O31 Sn1 O1 82.4(2) . .
O18 Sn1 O1 84.3(2) . .
O30 Sn1 O1 80.1(2) 3_675 .
O20 Sn1 O1 79.8(2) 3_675 .
C1 Sn1 O1 178.6(4) . .
O21 Ge1 O10 105.5(3) . .
O21 Ge1 O7 107.8(3) . .
O10 Ge1 O7 107.5(3) . .
O21 Ge1 O1 112.1(3) . .
O10 Ge1 O1 113.3(3) . .
O7 Ge1 O1 110.4(3) . .
O12 Cu1 O9 93.8(3) 3_675 .
O12 Cu1 O1 169.5(3) 3_675 .
O9 Cu1 O1 94.3(3) . .
O12 Cu1 O1 92.4(3) 3_675 3_675
O9 Cu1 O1 170.6(3) . 3_675
O1 Cu1 O1 80.4(3) . 3_675
O12 Cu1 O20 92.1(3) 3_675 3_675
O9 Cu1 O20 93.3(3) . 3_675
O1 Cu1 O20 80.7(2) . 3_675
O1 Cu1 O20 93.5(2) 3_675 3_675
O12 Cu1 O30 93.2(3) 3_675 .
O9 Cu1 O30 92.9(3) . .
O1 Cu1 O30 93.2(2) . .
O1 Cu1 O30 79.8(2) 3_675 .
O20 Cu1 O30 171.7(2) 3_675 .
Ge1 O1 Cu1 117.5(3) . .
Ge1 O1 Cu1 116.3(3) . 3_675
Cu1 O1 Cu1 99.6(3) . 3_675
Ge1 O1 Sn1 120.7(3) . .
Cu1 O1 Sn1 99.8(3) . .
Cu1 O1 Sn1 99.1(2) 3_675 .
W8 O2 W5 119.5(3) . .
W6 O3 W8 121.5(3) . .
W9 O4 W6 153.0(4) . .
W8 O5 W2 152.8(4) . .
W9 O6 W3 121.3(3) . .
Ge1 O7 W3 121.7(3) . .
Ge1 O7 W4 121.6(3) . .
W3 O7 W4 93.8(2) . .
Ge1 O7 W9 126.2(3) . .
W3 O7 W9 92.8(2) . .
W4 O7 W9 92.3(2) . .
W1 O8 W7 122.0(3) . .
W7 O9 Cu1 140.5(4) . .
Ge1 O10 W5 120.3(3) . .
Ge1 O10 W8 125.4(3) . .
W5 O10 W8 94.0(2) . .
Ge1 O10 W6 123.9(3) . .
W5 O10 W6 93.3(2) . .
W8 O10 W6 91.3(2) . .
W7 O11 W4 150.5(4) . .
W5 O12 Cu1 143.6(4) . 3_675
W3 O14 W5 150.1(4) . .
W9 O15 W4 120.4(3) . .
W4 O16 W3 118.9(3) . .
W1 O17 W9 151.4(4) . .
W3 O18 Sn1 140.2(3) . .
W8 O20 Sn1 127.8(3) . 3_675
W8 O20 Cu1 129.2(3) . 3_675
Sn1 O20 Cu1 99.0(3) 3_675 3_675
Ge1 O21 W7 120.8(3) . .
Ge1 O21 W2 125.4(3) . .
W7 O21 W2 94.3(2) . .
Ge1 O21 W1 123.8(3) . .
W7 O21 W1 93.0(2) . .
W2 O21 W1 90.8(2) . .
W1 O23 W6 153.3(4) . .
W1 O24 W2 121.7(3) . .
W6 O26 W5 121.9(3) . .
W2 O30 Sn1 127.3(4) . 3_675
W2 O30 Cu1 129.4(3) . .
Sn1 O30 Cu1 100.1(3) 3_675 .
W4 O31 Sn1 142.3(4) . .
W2 O34 W7 119.9(3) . .
C4 N1 H1A 120.0 . .
C4 N1 H1B 120.0 . .
H1A N1 H1B 120.0 . .
C4 N2 H2A 120.0 . .
C4 N2 H2B 120.0 . .
H2A N2 H2B 120.0 . .
C4 N3 H3A 120.0 . .
C4 N3 H3B 120.0 . .
H3A N3 H3B 120.0 . .
C5 N4 H4A 120.0 . .
C5 N4 H4B 120.0 . .
H4A N4 H4B 120.0 . .
C5 N5 H5A 120.0 . .
C5 N5 H5B 120.0 . .
H5A N5 H5B 120.0 . .
C5 N6 H6A 120.0 . .
C5 N6 H6B 120.0 . .
H6A N6 H6B 120.0 . .
C6 N7 H7A 120.0 . .
C6 N7 H7B 120.0 . .
H7A N7 H7B 120.0 . .
C6 N8 H8A 120.0 . .
C6 N8 H8B 120.0 . .
H8A N8 H8B 120.0 . .
C6 N9 H9A 120.0 . .
C6 N9 H9B 120.0 . .
H9A N9 H9B 120.0 . .
C7 N10 H10A 120.0 . .
C7 N10 H10B 120.0 . .
H10A N10 H10B 120.0 . .
C7 N11 H11A 120.0 . .
C7 N11 H11B 120.0 . .
H11A N11 H11B 120.0 . .
C7 N12 H12A 120.0 . .
C7 N12 H12B 120.0 . .
H12A N12 H12B 120.0 . .
C8 N13 H13A 120.0 . .
C8 N13 H13B 120.0 . .
H13A N13 H13B 120.0 . .
C8 N14 H14A 120.0 . .
C8 N14 H14B 120.0 . .
H14A N14 H14B 120.0 . .
C8 N15 H15A 120.0 . .
C8 N15 H15B 120.0 . .
H15A N15 H15B 120.0 . .
C2 C1 Sn1 116.3(11) . .
C2 C1 H1C 108.2 . .
Sn1 C1 H1C 108.2 . .
C2 C1 H1D 108.2 . .
Sn1 C1 H1D 108.2 . .
H1C C1 H1D 107.4 . .
C3 C2 C1 114.8(13) . .
C3 C2 H2C 108.6 . .
C1 C2 H2C 108.6 . .
C3 C2 H2D 108.6 . .
C1 C2 H2D 108.6 . .
H2C C2 H2D 107.6 . .
O35 C3 O36 120.9(18) . .
O35 C3 C2 124.3(17) . .
O36 C3 C2 114.6(16) . .
N2 C4 N3 120.6(10) . .
N2 C4 N1 119.1(10) . .
N3 C4 N1 120.3(11) . .
N4 C5 N5 121.8(15) . .
N4 C5 N6 120.3(15) . .
N5 C5 N6 117.9(15) . .
N9 C6 N7 119.2(11) . .
N9 C6 N8 121.0(10) . .
N7 C6 N8 119.8(10) . .
N10 C7 N12 120.4(11) . .
N10 C7 N11 120.1(11) . .
N12 C7 N11 119.5(11) . .
N13 C8 N14 120.1(11) . .
N13 C8 N15 118.9(12) . .
N14 C8 N15 121.0(11) . .

loop_
_geom_bond_atom_site_label_1
_geom_bond_atom_site_label_2
_geom_bond_distance
_geom_bond_site_symmetry_2
W1 O13 1.727(7) .
W1 O8 1.870(7) .
W1 O17 1.921(6) .
W1 O23 1.923(6) .
W1 O24 1.925(7) .
W1 O21 2.444(6) .
W2 O25 1.724(7) .
W2 O30 1.872(7) .
W2 O34 1.902(6) .
W2 O5 1.937(7) .
W2 O24 1.972(7) .
W2 O21 2.335(6) .
W3 O33 1.727(6) .
W3 O18 1.841(7) .
W3 O14 1.909(6) .
W3 O16 1.958(6) .
W3 O6 1.991(7) .
W3 O7 2.299(6) .
W4 O28 1.718(7) .
W4 O31 1.829(6) .
W4 O11 1.941(6) .
W4 O16 1.947(6) .
W4 O15 1.995(7) .
W4 O7 2.308(6) .
W5 O27 1.729(7) .
W5 O12 1.787(7) .
W5 O14 1.950(7) .
W5 O2 1.976(6) .
W5 O26 2.024(7) .
W5 O10 2.277(6) .
W6 O19 1.716(7) .
W6 O26 1.887(7) .
W6 O3 1.917(7) .
W6 O4 1.919(7) .
W6 O23 1.923(6) .
W6 O10 2.425(6) .
W7 O32 1.723(7) .
W7 O9 1.800(7) .
W7 O11 1.927(6) .
W7 O34 1.995(6) .
W7 O8 2.041(7) .
W7 O21 2.268(6) .
W8 O29 1.713(7) .
W8 O20 1.870(7) .
W8 O2 1.923(6) .
W8 O5 1.933(6) .
W8 O3 1.979(7) .
W8 O10 2.327(6) .
W9 O22 1.715(7) .
W9 O6 1.904(6) .
W9 O15 1.910(6) .
W9 O4 1.918(7) .
W9 O17 1.932(6) .
W9 O7 2.390(7) .
Sn1 O31 2.042(6) .
Sn1 O18 2.059(6) .
Sn1 O30 2.074(6) 3_675
Sn1 O20 2.090(6) 3_675
Sn1 C1 2.153(14) .
Sn1 O1 2.340(6) .
Ge1 O21 1.746(6) .
Ge1 O10 1.747(6) .
Ge1 O7 1.758(6) .
Ge1 O1 1.777(6) .
Cu1 O12 1.941(7) 3_675
Cu1 O9 1.964(7) .
Cu1 O1 2.055(6) .
Cu1 O1 2.101(6) 3_675
Cu1 O20 2.332(7) 3_675
Cu1 O30 2.334(7) .
O1 Cu1 2.101(6) 3_675
O12 Cu1 1.941(7) 3_675
O20 Sn1 2.090(6) 3_675
O20 Cu1 2.332(7) 3_675
O30 Sn1 2.074(6) 3_675
O35 C3 1.23(2) .
O36 C3 1.31(2) .
N1 C4 1.347(13) .
N1 H1A 0.8600 .
N1 H1B 0.8600 .
N2 C4 1.285(14) .
N2 H2A 0.8600 .
N2 H2B 0.8600 .
N3 C4 1.329(13) .
N3 H3A 0.8600 .
N3 H3B 0.8600 .
N4 C5 1.251(18) .
N4 H4A 0.8600 .
N4 H4B 0.8600 .
N5 C5 1.411(19) .
N5 H5A 0.8600 .
N5 H5B 0.8600 .
N6 C5 1.433(19) .
N6 H6A 0.8600 .
N6 H6B 0.8600 .
N7 C6 1.322(13) .
N7 H7A 0.8600 .
N7 H7B 0.8600 .
N8 C6 1.328(14) .
N8 H8A 0.8600 .
N8 H8B 0.8600 .
N9 C6 1.316(14) .
N9 H9A 0.8600 .
N9 H9B 0.8600 .
N10 C7 1.299(14) .
N10 H10A 0.8600 .
N10 H10B 0.8600 .
N11 C7 1.331(14) .
N11 H11A 0.8600 .
N11 H11B 0.8600 .
N12 C7 1.330(13) .
N12 H12A 0.8600 .
N12 H12B 0.8600 .
N13 C8 1.313(15) .
N13 H13A 0.8600 .
N13 H13B 0.8600 .
N14 C8 1.328(15) .
N14 H14A 0.8600 .
N14 H14B 0.8600 .
N15 C8 1.344(15) .
N15 H15A 0.8600 .
N15 H15B 0.8600 .
C1 C2 1.524(18) .
C1 H1C 0.9700 .
C1 H1D 0.9700 .
C2 C3 1.48(2) .
C2 H2C 0.9700 .
C2 H2D 0.9700 .

loop_
_geom_hbond_atom_site_label_D
_geom_hbond_atom_site_label_H
_geom_hbond_atom_site_label_A
_geom_hbond_distance_DH
_geom_hbond_distance_HA
_geom_hbond_distance_DA
_geom_hbond_angle_DHA
_geom_hbond_site_symmetry_A
N1 H1A O14 0.86 2.51 3.274(11) 148.3 .
N1 H1A O27 0.86 2.58 3.272(13) 138.7 .
N1 H1B O33 0.86 2.55 3.058(11) 119.1 .
N1 H1B O2W 0.86 2.55 3.260(17) 139.9 4_576
N2 H2A O17 0.86 2.50 3.305(12) 156.4 1_455
N2 H2B O27 0.86 2.14 2.954(12) 157.5 .
N3 H3A O15 0.86 2.30 3.097(12) 155.2 1_455
N3 H3B O2W 0.86 2.14 2.952(16) 156.6 4_576
N4 H4A O28 0.86 2.41 3.133(13) 142.6 2_645
N4 H4A O22 0.86 2.54 3.049(14) 118.6 .
N4 H4B O36 0.86 2.43 2.97(2) 121.7 2_645
N4 H4B O13 0.86 2.57 3.328(14) 148.0 .
N5 H5A O28 0.86 2.28 3.018(14) 143.5 2_645
N5 H5B O3 0.86 2.01 2.850(13) 166.9 3_665
N6 H6A O13 0.86 2.35 3.145(17) 153.3 .
N6 H6B O19 0.86 2.29 3.046(16) 146.6 3_665
N7 H7A O31 0.86 2.40 3.009(11) 128.2 2_645
N7 H7A O20 0.86 2.58 3.305(11) 143.0 4_676
N7 H7B O22 0.86 2.05 2.901(11) 171.0 .
N8 H8A O25 0.86 2.29 3.110(11) 159.6 4_576
N8 H8B O6 0.86 2.41 3.198(12) 152.6 .
N9 H9A O9 0.86 2.32 3.118(12) 153.7 2_645
N9 H9B O34 0.86 2.03 2.878(11) 170.7 4_576
N10 H10A O32 0.86 2.09 2.918(12) 160.2 3_775
N10 H10B O12 0.86 2.35 2.838(11) 116.5 3_675
N10 H10B O18 0.86 2.49 3.246(12) 146.9 3_675
N11 H11A O35 0.86 2.53 2.963(18) 112.3 3_675
N11 H11A O18 0.86 2.60 3.329(13) 143.6 3_675
N11 H11B O3W 0.86 2.23 3.01(2) 149.2 4_675
N12 H12A O11 0.86 2.48 3.255(12) 150.8 3_775
N12 H12A O32 0.86 2.55 3.257(13) 139.9 3_775
N12 H12B O3W 0.86 2.28 3.040(19) 147.4 4_675
N12 H12B O28 0.86 2.52 3.023(11) 118.3 3_775
N13 H13A O2 0.86 2.06 2.909(12) 166.7 4_676
N13 H13B O8 0.86 2.60 3.426(13) 160.6 4_576
N14 H14A O29 0.86 2.40 3.185(12) 152.8 4_676
N14 H14B O16 0.86 2.24 3.089(12) 171.9 .
N15 H15A O24 0.86 2.22 3.006(13) 151.2 4_576
N15 H15B O33 0.86 2.06 2.882(12) 159.8 .

loop_
_geom_torsion_atom_site_label_1
_geom_torsion_atom_site_label_2
_geom_torsion_atom_site_label_3
_geom_torsion_atom_site_label_4
_geom_torsion
_geom_torsion_site_symmetry_1
_geom_torsion_site_symmetry_4
O21 Ge1 O1 Cu1 0.8(5) . .
O10 Ge1 O1 Cu1 -118.4(4) . .
O7 Ge1 O1 Cu1 120.9(3) . .
O21 Ge1 O1 Cu1 118.6(3) . 3_675
O10 Ge1 O1 Cu1 -0.6(4) . 3_675
O7 Ge1 O1 Cu1 -121.2(3) . 3_675
O21 Ge1 O1 Sn1 -121.4(3) . .
O10 Ge1 O1 Sn1 119.4(3) . .
O7 Ge1 O1 Sn1 -1.2(4) . .
O12 Cu1 O1 Ge1 174.2(13) 3_675 .
O9 Cu1 O1 Ge1 -45.7(4) . .
O1 Cu1 O1 Ge1 126.5(5) 3_675 .
O20 Cu1 O1 Ge1 -138.3(4) 3_675 .
O30 Cu1 O1 Ge1 47.5(4) . .
O12 Cu1 O1 Cu1 47.7(15) 3_675 3_675
O9 Cu1 O1 Cu1 -172.2(3) . 3_675
O1 Cu1 O1 Cu1 0.0 3_675 3_675
O20 Cu1 O1 Cu1 95.2(3) 3_675 3_675
O30 Cu1 O1 Cu1 -79.0(3) . 3_675
O12 Cu1 O1 Sn1 -53.4(15) 3_675 .
O9 Cu1 O1 Sn1 86.7(3) . .
O1 Cu1 O1 Sn1 -101.1(3) 3_675 .
O20 Cu1 O1 Sn1 -5.9(2) 3_675 .
O30 Cu1 O1 Sn1 179.9(2) . .
O31 Sn1 O1 Ge1 46.7(4) . .
O18 Sn1 O1 Ge1 -45.2(4) . .
O30 Sn1 O1 Ge1 -135.6(4) 3_675 .
O20 Sn1 O1 Ge1 136.9(4) 3_675 .
C1 Sn1 O1 Ge1 21(18) . .
O31 Sn1 O1 Cu1 -83.7(3) . .
O18 Sn1 O1 Cu1 -175.6(3) . .
O30 Sn1 O1 Cu1 94.0(3) 3_675 .
O20 Sn1 O1 Cu1 6.6(3) 3_675 .
C1 Sn1 O1 Cu1 -110(18) . .
O31 Sn1 O1 Cu1 174.8(3) . 3_675
O18 Sn1 O1 Cu1 82.9(3) . 3_675
O30 Sn1 O1 Cu1 -7.4(3) 3_675 3_675
O20 Sn1 O1 Cu1 -94.9(3) 3_675 3_675
C1 Sn1 O1 Cu1 149(18) . 3_675
O29 W8 O2 W5 175.7(4) . .
O20 W8 O2 W5 -80.0(4) . .
O5 W8 O2 W5 7.7(10) . .
O3 W8 O2 W5 80.6(4) . .
O10 W8 O2 W5 6.0(3) . .
O27 W5 O2 W8 -176.8(4) . .
O12 W5 O2 W8 77.9(4) . .
O14 W5 O2 W8 -25.0(10) . .
O26 W5 O2 W8 -80.6(4) . .
O10 W5 O2 W8 -6.1(3) . .
O19 W6 O3 W8 168.5(4) . .
O26 W6 O3 W8 67.6(4) . .
O4 W6 O3 W8 -22.5(10) . .
O23 W6 O3 W8 -88.8(4) . .
O10 W6 O3 W8 -3.2(3) . .
O29 W8 O3 W6 -168.3(4) . .
O20 W8 O3 W6 14.8(10) . .
O2 W8 O3 W6 -70.0(4) . .
O5 W8 O3 W6 89.1(4) . .
O10 W8 O3 W6 3.3(3) . .
O22 W9 O4 W6 -125.4(9) . .
O6 W9 O4 W6 134.3(9) . .
O15 W9 O4 W6 47.8(13) . .
O17 W9 O4 W6 -24.8(9) . .
O7 W9 O4 W6 61.5(9) . .
O19 W6 O4 W9 126.7(9) . .
O26 W6 O4 W9 -132.5(9) . .
O3 W6 O4 W9 -42.3(14) . .
O23 W6 O4 W9 24.4(9) . .
O10 W6 O4 W9 -60.7(9) . .
O29 W8 O5 W2 133.2(8) . .
O20 W8 O5 W2 29.5(8) . .
O2 W8 O5 W2 -59.0(13) . .
O3 W8 O5 W2 -131.7(8) . .
O10 W8 O5 W2 -57.3(8) . .
O25 W2 O5 W8 -131.6(8) . .
O30 W2 O5 W8 -28.6(8) . .
O34 W2 O5 W8 59.3(13) . .
O24 W2 O5 W8 132.1(8) . .
O21 W2 O5 W8 57.3(8) . .
O22 W9 O6 W3 173.2(4) . .
O15 W9 O6 W3 71.6(4) . .
O4 W9 O6 W3 -85.7(4) . .
O17 W9 O6 W3 -13.2(10) . .
O7 W9 O6 W3 -0.7(3) . .
O33 W3 O6 W9 -172.8(4) . .
O18 W3 O6 W9 -5.1(10) . .
O14 W3 O6 W9 86.2(4) . .
O16 W3 O6 W9 -74.1(4) . .
O7 W3 O6 W9 0.7(3) . .
O21 Ge1 O7 W3 -177.5(3) . .
O10 Ge1 O7 W3 -64.2(4) . .
O1 Ge1 O7 W3 59.8(4) . .
O21 Ge1 O7 W4 64.6(4) . .
O10 Ge1 O7 W4 177.8(3) . .
O1 Ge1 O7 W4 -58.2(4) . .
O21 Ge1 O7 W9 -56.0(4) . .
O10 Ge1 O7 W9 57.3(4) . .
O1 Ge1 O7 W9 -178.7(3) . .
O33 W3 O7 Ge1 171.3(13) . .
O18 W3 O7 Ge1 -46.1(4) . .
O14 W3 O7 Ge1 45.3(4) . .
O16 W3 O7 Ge1 -137.4(4) . .
O6 W3 O7 Ge1 136.0(4) . .
O33 W3 O7 W4 -57.7(16) . .
O18 W3 O7 W4 85.0(3) . .
O14 W3 O7 W4 176.4(3) . .
O16 W3 O7 W4 -6.4(2) . .
O6 W3 O7 W4 -93.0(3) . .
O33 W3 O7 W9 34.9(16) . .
O18 W3 O7 W9 177.5(3) . .
O14 W3 O7 W9 -91.1(3) . .
O16 W3 O7 W9 86.2(3) . .
O6 W3 O7 W9 -0.5(2) . .
O28 W4 O7 Ge1 -174.6(14) . .
O31 W4 O7 Ge1 45.8(4) . .
O11 W4 O7 Ge1 -45.8(4) . .
O16 W4 O7 Ge1 137.5(4) . .
O15 W4 O7 Ge1 -134.1(4) . .
O28 W4 O7 W3 54.2(17) . .
O31 W4 O7 W3 -85.3(3) . .
O11 W4 O7 W3 -177.0(3) . .
O16 W4 O7 W3 6.4(2) . .
O15 W4 O7 W3 94.8(3) . .
O28 W4 O7 W9 -38.7(17) . .
O31 W4 O7 W9 -178.3(2) . .
O11 W4 O7 W9 90.1(2) . .
O16 W4 O7 W9 -86.5(3) . .
O15 W4 O7 W9 1.8(2) . .
O22 W9 O7 Ge1 -175.0(16) . .
O6 W9 O7 Ge1 -132.9(4) . .
O15 W9 O7 Ge1 130.8(4) . .
O4 W9 O7 Ge1 -43.7(4) . .
O17 W9 O7 Ge1 42.5(4) . .
O22 W9 O7 W3 -41.6(18) . .
O6 W9 O7 W3 0.5(2) . .
O15 W9 O7 W3 -95.8(3) . .
O4 W9 O7 W3 89.7(3) . .
O17 W9 O7 W3 175.9(3) . .
O22 W9 O7 W4 52.3(18) . .
O6 W9 O7 W4 94.4(3) . .
O15 W9 O7 W4 -1.9(2) . .
O4 W9 O7 W4 -176.4(3) . .
O17 W9 O7 W4 -90.3(2) . .
O13 W1 O8 W7 172.7(4) . .
O17 W1 O8 W7 -85.3(4) . .
O23 W1 O8 W7 -9.0(9) . .
O24 W1 O8 W7 73.3(4) . .
O21 W1 O8 W7 1.5(3) . .
O32 W7 O8 W1 -173.8(4) . .
O9 W7 O8 W1 -7.1(10) . .
O11 W7 O8 W1 85.9(4) . .
O34 W7 O8 W1 -75.9(4) . .
O21 W7 O8 W1 -1.6(3) . .
O32 W7 O9 Cu1 148.9(6) . .
O11 W7 O9 Cu1 -109.3(6) . .
O34 W7 O9 Cu1 49.9(6) . .
O8 W7 O9 Cu1 -17.4(12) . .
O21 W7 O9 Cu1 -22.7(6) . .
O12 Cu1 O9 W7 -121.1(6) 3_675 .
O1 Cu1 O9 W7 65.7(6) . .
O1 Cu1 O9 W7 11(2) 3_675 .
O20 Cu1 O9 W7 146.6(6) 3_675 .
O30 Cu1 O9 W7 -27.7(6) . .
O21 Ge1 O10 W5 179.5(3) . .
O7 Ge1 O10 W5 64.7(4) . .
O1 Ge1 O10 W5 -57.5(4) . .
O21 Ge1 O10 W8 -59.4(4) . .
O7 Ge1 O10 W8 -174.2(3) . .
O1 Ge1 O10 W8 63.6(4) . .
O21 Ge1 O10 W6 61.3(4) . .
O7 Ge1 O10 W6 -53.5(4) . .
O1 Ge1 O10 W6 -175.7(3) . .
O27 W5 O10 Ge1 -169.1(12) . .
O12 W5 O10 Ge1 47.5(4) . .
O14 W5 O10 Ge1 -46.7(4) . .
O2 W5 O10 Ge1 140.0(4) . .
O26 W5 O10 Ge1 -132.8(4) . .
O27 W5 O10 W8 55.3(14) . .
O12 W5 O10 W8 -88.1(3) . .
O14 W5 O10 W8 177.7(3) . .
O2 W5 O10 W8 4.4(2) . .
O26 W5 O10 W8 91.6(3) . .
O27 W5 O10 W6 -36.3(15) . .
O12 W5 O10 W6 -179.7(3) . .
O14 W5 O10 W6 86.1(3) . .
O2 W5 O10 W6 -87.1(3) . .
O26 W5 O10 W6 0.0(2) . .
O29 W8 O10 Ge1 172.1(11) . .
O20 W8 O10 Ge1 -43.9(4) . .
O2 W8 O10 Ge1 -136.7(4) . .
O5 W8 O10 Ge1 43.9(4) . .
O3 W8 O10 Ge1 132.2(4) . .
O29 W8 O10 W5 -55.7(13) . .
O20 W8 O10 W5 88.2(3) . .
O2 W8 O10 W5 -4.6(2) . .
O5 W8 O10 W5 176.1(3) . .
O3 W8 O10 W5 -95.6(3) . .
O29 W8 O10 W6 37.7(13) . .
O20 W8 O10 W6 -178.4(2) . .
O2 W8 O10 W6 88.8(3) . .
O5 W8 O10 W6 -90.5(2) . .
O3 W8 O10 W6 -2.2(2) . .
O19 W6 O10 Ge1 176.5(14) . .
O26 W6 O10 Ge1 130.3(4) . .
O3 W6 O10 Ge1 -133.2(4) . .
O4 W6 O10 Ge1 39.7(4) . .
O23 W6 O10 Ge1 -45.3(4) . .
O19 W6 O10 W5 46.1(16) . .
O26 W6 O10 W5 0.0(3) . .
O3 W6 O10 W5 96.4(3) . .
O4 W6 O10 W5 -90.6(3) . .
O23 W6 O10 W5 -175.6(3) . .
O19 W6 O10 W8 -48.0(16) . .
O26 W6 O10 W8 -94.1(3) . .
O3 W6 O10 W8 2.3(2) . .
O4 W6 O10 W8 175.3(3) . .
O23 W6 O10 W8 90.3(3) . .
O32 W7 O11 W4 130.9(7) . .
O9 W7 O11 W4 25.9(8) . .
O34 W7 O11 W4 -74.7(11) . .
O8 W7 O11 W4 -133.3(8) . .
O21 W7 O11 W4 -60.1(7) . .
O28 W4 O11 W7 -128.3(7) . .
O31 W4 O11 W7 -24.6(8) . .
O16 W4 O11 W7 68.2(11) . .
O15 W4 O11 W7 133.7(8) . .
O7 W4 O11 W7 59.7(7) . .
O27 W5 O12 Cu1 -145.9(6) . 3_675
O14 W5 O12 Cu1 113.0(6) . 3_675
O2 W5 O12 Cu1 -46.2(6) . 3_675
O26 W5 O12 Cu1 26.0(12) . 3_675
O10 W5 O12 Cu1 26.8(6) . 3_675
O33 W3 O14 W5 130.4(7) . .
O18 W3 O14 W5 27.1(7) . .
O16 W3 O14 W5 -66.0(12) . .
O6 W3 O14 W5 -132.1(7) . .
O7 W3 O14 W5 -58.8(7) . .
O27 W5 O14 W3 -130.2(7) . .
O12 W5 O14 W3 -24.4(8) . .
O2 W5 O14 W3 78.0(11) . .
O26 W5 O14 W3 133.2(7) . .
O10 W5 O14 W3 60.0(7) . .
O22 W9 O15 W4 -170.0(4) . .
O6 W9 O15 W4 -69.0(4) . .
O4 W9 O15 W4 16.8(9) . .
O17 W9 O15 W4 89.1(4) . .
O7 W9 O15 W4 2.6(3) . .
O28 W4 O15 W9 170.7(4) . .
O31 W4 O15 W9 -3.0(9) . .
O11 W4 O15 W9 -88.1(4) . .
O16 W4 O15 W9 71.6(4) . .
O7 W4 O15 W9 -2.7(3) . .
O28 W4 O16 W3 179.0(4) . .
O31 W4 O16 W3 75.5(4) . .
O11 W4 O16 W3 -17.5(9) . .
O15 W4 O16 W3 -83.5(4) . .
O7 W4 O16 W3 -8.6(3) . .
O33 W3 O16 W4 179.7(4) . .
O18 W3 O16 W4 -77.2(4) . .
O14 W3 O16 W4 16.1(10) . .
O6 W3 O16 W4 83.5(4) . .
O7 W3 O16 W4 8.6(3) . .
O13 W1 O17 W9 -125.5(8) . .
O8 W1 O17 W9 131.8(8) . .
O23 W1 O17 W9 -25.0(8) . .
O24 W1 O17 W9 44.3(13) . .
O21 W1 O17 W9 60.0(8) . .
O22 W9 O17 W1 125.7(8) . .
O6 W9 O17 W1 -47.9(13) . .
O15 W9 O17 W1 -133.4(8) . .
O4 W9 O17 W1 25.0(8) . .
O7 W9 O17 W1 -59.9(8) . .
O33 W3 O18 Sn1 133.5(5) . .
O14 W3 O18 Sn1 -125.0(5) . .
O16 W3 O18 Sn1 33.7(5) . .
O6 W3 O18 Sn1 -33.9(11) . .
O7 W3 O18 Sn1 -39.5(5) . .
O31 Sn1 O18 W3 -4.2(6) . .
O30 Sn1 O18 W3 158.2(6) 3_675 .
O20 Sn1 O18 W3 85.7(11) 3_675 .
C1 Sn1 O18 W3 -100.7(6) . .
O1 Sn1 O18 W3 78.0(5) . .
O29 W8 O20 Sn1 -64.2(5) . 3_675
O2 W8 O20 Sn1 -163.5(4) . 3_675
O5 W8 O20 Sn1 38.4(4) . 3_675
O3 W8 O20 Sn1 112.6(8) . 3_675
O10 W8 O20 Sn1 123.7(4) . 3_675
O29 W8 O20 Cu1 143.0(4) . 3_675
O2 W8 O20 Cu1 43.7(4) . 3_675
O5 W8 O20 Cu1 -114.4(4) . 3_675
O3 W8 O20 Cu1 -40.1(10) . 3_675
O10 W8 O20 Cu1 -29.1(4) . 3_675
O10 Ge1 O21 W7 -178.5(3) . .
O7 Ge1 O21 W7 -63.9(4) . .
O1 Ge1 O21 W7 57.7(4) . .
O10 Ge1 O21 W2 59.4(4) . .
O7 Ge1 O21 W2 174.1(4) . .
O1 Ge1 O21 W2 -64.3(5) . .
O10 Ge1 O21 W1 -60.3(4) . .
O7 Ge1 O21 W1 54.3(4) . .
O1 Ge1 O21 W1 176.0(3) . .
O32 W7 O21 Ge1 170.3(11) . .
O9 W7 O21 Ge1 -48.1(4) . .
O11 W7 O21 Ge1 45.7(4) . .
O34 W7 O21 Ge1 -139.8(4) . .
O8 W7 O21 Ge1 133.8(4) . .
O32 W7 O21 W2 -53.6(13) . .
O9 W7 O21 W2 88.0(3) . .
O11 W7 O21 W2 -178.1(3) . .
O34 W7 O21 W2 -3.6(2) . .
O8 W7 O21 W2 -90.0(3) . .
O32 W7 O21 W1 37.4(13) . .
O9 W7 O21 W1 179.1(3) . .
O11 W7 O21 W1 -87.1(2) . .
O34 W7 O21 W1 87.4(3) . .
O8 W7 O21 W1 1.0(2) . .
O25 W2 O21 Ge1 -175.9(13) . .
O30 W2 O21 Ge1 43.9(4) . .
O34 W2 O21 Ge1 136.9(5) . .
O5 W2 O21 Ge1 -43.9(4) . .
O24 W2 O21 Ge1 -131.3(5) . .
O25 W2 O21 W7 51.0(16) . .
O30 W2 O21 W7 -89.2(3) . .
O34 W2 O21 W7 3.8(3) . .
O5 W2 O21 W7 -177.0(3) . .
O24 W2 O21 W7 95.6(3) . .
O25 W2 O21 W1 -42.1(16) . .
O30 W2 O21 W1 177.7(3) . .
O34 W2 O21 W1 -89.3(3) . .
O5 W2 O21 W1 89.9(2) . .
O24 W2 O21 W1 2.5(2) . .
O13 W1 O21 Ge1 170.2(16) . .
O8 W1 O21 Ge1 -131.8(4) . .
O17 W1 O21 Ge1 -41.7(4) . .
O23 W1 O21 Ge1 44.0(4) . .
O24 W1 O21 Ge1 132.4(4) . .
O13 W1 O21 W7 -59.1(18) . .
O8 W1 O21 W7 -1.1(2) . .
O17 W1 O21 W7 89.0(3) . .
O23 W1 O21 W7 174.7(3) . .
O24 W1 O21 W7 -96.9(3) . .
O13 W1 O21 W2 35.2(18) . .
O8 W1 O21 W2 93.2(3) . .
O17 W1 O21 W2 -176.7(2) . .
O23 W1 O21 W2 -91.0(3) . .
O24 W1 O21 W2 -2.6(2) . .
O13 W1 O23 W6 126.7(8) . .
O8 W1 O23 W6 -51.6(13) . .
O17 W1 O23 W6 25.4(8) . .
O24 W1 O23 W6 -134.6(9) . .
O21 W1 O23 W6 -61.6(8) . .
O19 W6 O23 W1 -125.1(8) . .
O26 W6 O23 W1 51.7(13) . .
O3 W6 O23 W1 135.2(9) . .
O4 W6 O23 W1 -24.9(8) . .
O10 W6 O23 W1 62.1(8) . .
O13 W1 O24 W2 -170.1(4) . .
O8 W1 O24 W2 -67.3(4) . .
O17 W1 O24 W2 20.1(10) . .
O23 W1 O24 W2 89.0(4) . .
O21 W1 O24 W2 3.6(3) . .
O25 W2 O24 W1 168.0(4) . .
O30 W2 O24 W1 -17.8(10) . .
O34 W2 O24 W1 69.1(4) . .
O5 W2 O24 W1 -89.6(4) . .
O21 W2 O24 W1 -3.8(3) . .
O19 W6 O26 W5 -172.2(4) . .
O3 W6 O26 W5 -71.8(4) . .
O4 W6 O26 W5 86.5(4) . .
O23 W6 O26 W5 10.9(10) . .
O10 W6 O26 W5 0.0(3) . .
O27 W5 O26 W6 172.9(4) . .
O12 W5 O26 W6 0.8(10) . .
O14 W5 O26 W6 -87.9(4) . .
O2 W5 O26 W6 74.6(4) . .
O10 W5 O26 W6 0.0(4) . .
O25 W2 O30 Sn1 61.8(5) . 3_675
O34 W2 O30 Sn1 161.5(4) . 3_675
O5 W2 O30 Sn1 -40.8(4) . 3_675
O24 W2 O30 Sn1 -112.3(8) . 3_675
O21 W2 O30 Sn1 -125.9(4) . 3_675
O25 W2 O30 Cu1 -142.6(4) . .
O34 W2 O30 Cu1 -42.8(4) . .
O5 W2 O30 Cu1 114.9(4) . .
O24 W2 O30 Cu1 43.3(10) . .
O21 W2 O30 Cu1 29.8(4) . .
O12 Cu1 O30 W2 115.1(4) 3_675 .
O9 Cu1 O30 W2 21.0(5) . .
O1 Cu1 O30 W2 -73.4(4) . .
O1 Cu1 O30 W2 -153.0(4) 3_675 .
O20 Cu1 O30 W2 -116.3(15) 3_675 .
O12 Cu1 O30 Sn1 -84.4(3) 3_675 3_675
O9 Cu1 O30 Sn1 -178.4(3) . 3_675
O1 Cu1 O30 Sn1 87.2(3) . 3_675
O1 Cu1 O30 Sn1 7.5(3) 3_675 3_675
O20 Cu1 O30 Sn1 44.3(17) 3_675 3_675
O28 W4 O31 Sn1 -130.3(6) . .
O11 W4 O31 Sn1 127.5(6) . .
O16 W4 O31 Sn1 -30.2(6) . .
O15 W4 O31 Sn1 43.3(11) . .
O7 W4 O31 Sn1 42.9(5) . .
O18 Sn1 O31 W4 1.7(6) . .
O30 Sn1 O31 W4 -89.7(10) 3_675 .
O20 Sn1 O31 W4 -162.2(6) 3_675 .
C1 Sn1 O31 W4 97.0(7) . .
O1 Sn1 O31 W4 -82.4(6) . .
O25 W2 O34 W7 -176.3(4) . .
O30 W2 O34 W7 80.0(4) . .
O5 W2 O34 W7 -7.1(10) . .
O24 W2 O34 W7 -79.7(4) . .
O21 W2 O34 W7 -5.0(3) . .
O32 W7 O34 W2 175.0(4) . .
O9 W7 O34 W2 -80.7(4) . .
O11 W7 O34 W2 20.5(10) . .
O8 W7 O34 W2 80.0(4) . .
O21 W7 O34 W2 5.1(3) . .
O31 Sn1 C1 C2 -33.4(11) . .
O18 Sn1 C1 C2 58.3(11) . .
O30 Sn1 C1 C2 148.7(10) 3_675 .
O20 Sn1 C1 C2 -123.5(10) 3_675 .
O1 Sn1 C1 C2 -7(19) . .
Sn1 C1 C2 C3 -118.5(12) . .
C1 C2 C3 O35 2(2) . .
C1 C2 C3 O36 -172.0(15) . .
